data_7062448
loop_
_publ_author_name
'Ermakova, Ekaterina A.'
'Golubeva, Yuliya A.'
'Smirnova, Ksenia S.'
'Klyushova, Lyubov S.'
'Berezin, Alexey S.'
'Fetisov, Leonid N.'
'Svyatogorova, Alexandra E.'
'Andros, Natalia O.'
'Zubenko, Alexander A.'
'Lider, Elizaveta V.'

_publ_section_title
;
 Cytotoxic mixed-ligand copper(ii) complexes with 1H-tetrazole-5-acetic
 acid and oligopyridine derivatives
;
_journal_issue 19
_journal_name_full 'New Journal of Chemistry'
_journal_page_first 9472
_journal_page_last 9482
_journal_paper_doi 10.1039/D3NJ00568B
_journal_volume 47
_journal_year 2023
_chemical_formula_moiety 'C36 H24 Cu3 N20 O9, 6(O H2)'
_chemical_formula_sum 'C36 H36 Cu3 N20 O15'
_chemical_formula_weight 1179.43
_space_group_crystal_system monoclinic
_space_group_IT_number 15
_space_group_name_Hall '-C 2yc'
_space_group_name_H-M_alt 'C 1 2/c 1'
_atom_sites_solution_hydrogens mixed
_atom_sites_solution_primary dual
_audit_creation_date 2022-11-24
_audit_creation_method
;
Olex2 1.3
(compiled 2020.11.12 svn.r5f609507 for OlexSys, GUI svn.r6408)
;
_audit_update_record
;
2023-01-17 deposited with the CCDC.	2023-04-20 downloaded from the CCDC.
;
_cell_angle_alpha 90
_cell_angle_beta 96.8400(10)
_cell_angle_gamma 90
_cell_formula_units_Z 4
_cell_length_a 12.9458(4)
_cell_length_b 19.8921(6)
_cell_length_c 17.8258(5)
_cell_measurement_reflns_used 7354
_cell_measurement_temperature 150.0
_cell_measurement_theta_max 25.65
_cell_measurement_theta_min 2.31
_cell_volume 4557.8(2)
_computing_molecular_graphics 'Olex2 1.3 (Dolomanov et al., 2009)'
_computing_publication_material 'Olex2 1.3 (Dolomanov et al., 2009)'
_computing_structure_refinement 'SHELXL 2014/7 (Sheldrick, 2015)'
_computing_structure_solution 'SHELXT 2014/5 (Sheldrick, 2014)'
_diffrn_ambient_temperature 150.0
_diffrn_measured_fraction_theta_full 1.000
_diffrn_measured_fraction_theta_max 0.999
_diffrn_measurement_device_type 'Bruker APEX-II CCD'
_diffrn_measurement_method '\f and \w scans'
_diffrn_radiation_type MoK\a
_diffrn_radiation_wavelength 0.71073
_diffrn_reflns_av_R_equivalents 0.0725
_diffrn_reflns_av_unetI/netI 0.0579
_diffrn_reflns_Laue_measured_fraction_full 1.000
_diffrn_reflns_Laue_measured_fraction_max 0.999
_diffrn_reflns_limit_h_max 15
_diffrn_reflns_limit_h_min -15
_diffrn_reflns_limit_k_max 24
_diffrn_reflns_limit_k_min -24
_diffrn_reflns_limit_l_max 21
_diffrn_reflns_limit_l_min -21
_diffrn_reflns_number 21633
_diffrn_reflns_point_group_measured_fraction_full 1.000
_diffrn_reflns_point_group_measured_fraction_max 0.999
_diffrn_reflns_theta_full 25.242
_diffrn_reflns_theta_max 25.691
_diffrn_reflns_theta_min 1.886
_diffrn_source_current 1.4
_diffrn_source_power 0.07
_diffrn_source_voltage 50.0
_diffrn_standards_number 0
_exptl_absorpt_coefficient_mu 1.479
_exptl_absorpt_correction_T_max 0.7453
_exptl_absorpt_correction_T_min 0.6609
_exptl_absorpt_correction_type multi-scan
_exptl_absorpt_process_details
;
SADABS-2016/2 (Bruker,2016/2) was used for absorption correction.
wR2(int) was 0.0792 before and 0.0614 after correction.
The Ratio of minimum to maximum transmission is 0.8868.
The \l/2 correction factor is Not present.
;
_exptl_crystal_colour blue
_exptl_crystal_colour_primary blue
_exptl_crystal_density_diffrn 1.701
_exptl_crystal_description block
_exptl_crystal_F_000 2347
_exptl_crystal_size_max 0.1
_exptl_crystal_size_mid 0.05
_exptl_crystal_size_min 0.03
_refine_diff_density_max 0.753
_refine_diff_density_min -0.521
_refine_diff_density_rms 0.098
_refine_ls_extinction_method none
_refine_ls_goodness_of_fit_ref 1.056
_refine_ls_hydrogen_treatment constr
_refine_ls_matrix_type full
_refine_ls_number_parameters 351
_refine_ls_number_reflns 4347
_refine_ls_number_restraints 2
_refine_ls_restrained_S_all 1.056
_refine_ls_R_factor_all 0.0733
_refine_ls_R_factor_gt 0.0471
_refine_ls_shift/su_max 0.000
_refine_ls_shift/su_mean 0.000
_refine_ls_structure_factor_coef Fsqd
_refine_ls_weighting_details 'w=1/[\s^2^(Fo^2^)+(0.0607P)^2^+8.2069P] where P=(Fo^2^+2Fc^2^)/3'
_refine_ls_weighting_scheme calc
_refine_ls_wR_factor_gt 0.1151
_refine_ls_wR_factor_ref 0.1287
_reflns_Friedel_coverage 0.000
_reflns_number_gt 3174
_reflns_number_total 4347
_reflns_threshold_expression 'I > 2\s(I)'
_cod_data_source_file d3nj00568b2.cif
_cod_data_source_block tza-28_1
_cod_depositor_comments 'Adding full bibliography for 7062447--7062454.cif.'
_cod_database_code 7062448
_shelx_shelxl_version_number 2014/7
_shelx_space_group_comment
;
The symmetry employed for this shelxl refinement is uniquely defined
by the following loop, which should always be used as a source of
symmetry information in preference to the above space-group names.
They are only intended as comments.
;
_shelx_estimated_absorpt_t_max 0.957
_shelx_estimated_absorpt_t_min 0.866
_olex2_refinement_description
;
1. Fixed Uiso
 At 1.2 times of:
  All C(H) groups, All C(H,H) groups
 At 1.5 times of:
  All O(H) groups, All O(H,H) groups
2. Restrained distances
 Cu2-H5a \\sim Cu2-H5b
 with sigma of 0.02
 C18A-C17 \\sim C18-C17
 with sigma of 0.02
3. Others
 Sof(O4A)=Sof(O3A)=Sof(C18A)=1-FVAR(1)
 Sof(O4)=Sof(H4)=Sof(O3)=Sof(C18)=FVAR(1)
 Fixed Sof: H5a(0.5) H5b(0.5) O8(0.5) O9(0.5)
4.a Free rotating group:
 O5(H5a,H5b)
4.b Secondary CH2 refined with riding coordinates:
 C2(H2a,H2b)
4.c Aromatic/amide H refined with riding coordinates:
 C13(H13), C8(H8), C6(H6), C4(H4a), C5(H5), C9(H9), C10(H10), C12(H12)
4.d Idealised tetrahedral OH refined as rotating group:
 O4(H4)
;
_olex2_submission_special_instructions 'No special instructions were received'

loop_
_space_group_symop_operation_xyz
'x, y, z'
'-x, y, -z+1/2'
'x+1/2, y+1/2, z'
'-x+1/2, y+1/2, -z+1/2'
'-x, -y, -z'
'x, -y, z-1/2'
'-x+1/2, -y+1/2, -z'
'x+1/2, -y+1/2, z-1/2'

loop_
_atom_site_label
_atom_site_type_symbol
_atom_site_fract_x
_atom_site_fract_y
_atom_site_fract_z
_atom_site_U_iso_or_equiv
_atom_site_adp_type
_atom_site_occupancy
_atom_site_site_symmetry_order
_atom_site_calc_flag
_atom_site_refinement_flags_posn
_atom_site_refinement_flags_adp
_atom_site_refinement_flags_occupancy
_atom_site_disorder_assembly
_atom_site_disorder_group
Cu2 Cu 0.5000 0.57300(3) 0.7500 0.01936(19) Uani 1 2 d DS T P . .
Cu1 Cu 0.19051(4) 0.47650(3) 0.49790(3) 0.02315(17) Uani 1 1 d . . . . .
O1 O 0.2410(2) 0.39850(15) 0.55917(17) 0.0299(7) Uani 1 1 d . . . . .
N4 N 0.3874(3) 0.56763(17) 0.66351(19) 0.0210(8) Uani 1 1 d . . . . .
O5 O 0.5000 0.6821(2) 0.7500 0.0405(12) Uani 1 2 d GS T P . .
H5A H 0.4533 0.7072 0.7244 0.061 Uiso 0.5 1 d DG U P A -1
H5B H 0.5556 0.7071 0.7559 0.061 Uiso 0.5 1 d DG U P B -1
N6 N 0.0863(3) 0.41444(18) 0.4397(2) 0.0253(8) Uani 1 1 d . . . . .
N5 N 0.0959(3) 0.54779(18) 0.44237(19) 0.0252(8) Uani 1 1 d . . . . .
N1 N 0.2746(3) 0.53515(17) 0.57066(19) 0.0235(8) Uani 1 1 d . . . . .
O2 O 0.3335(3) 0.33438(17) 0.6425(2) 0.0460(9) Uani 1 1 d . . . . .
N10 N 0.6965(3) 0.52591(18) 0.5873(2) 0.0256(8) Uani 1 1 d . . . . .
N7 N 0.6019(3) 0.54583(17) 0.67846(19) 0.0229(8) Uani 1 1 d . . . . .
N8 N 0.6389(3) 0.48225(18) 0.6863(2) 0.0264(8) Uani 1 1 d . . . . .
N9 N 0.6953(3) 0.47038(18) 0.6313(2) 0.0282(9) Uani 1 1 d . . . . .
O4 O 0.6931(3) 0.74730(18) 0.5888(2) 0.0401(10) Uani 0.890(4) 1 d . . P C 1
H4 H 0.7403 0.7728 0.6087 0.060 Uiso 0.890(4) 1 calc R U P C 1
O3 O 0.7585(3) 0.67680(18) 0.6798(2) 0.0383(10) Uani 0.890(4) 1 d . . P C 1
N3 N 0.3341(3) 0.6222(2) 0.6350(2) 0.0342(9) Uani 1 1 d . . . . .
N2 N 0.2668(3) 0.6025(2) 0.5795(2) 0.0364(10) Uani 1 1 d . . . . .
C1 C 0.3503(3) 0.5157(2) 0.6227(2) 0.0235(10) Uani 1 1 d . . . . .
C16 C 0.6379(3) 0.5711(2) 0.6176(2) 0.0208(9) Uani 1 1 d . . . . .
C15 C 0.0223(3) 0.5188(2) 0.3909(2) 0.0265(10) Uani 1 1 d . . . . .
C14 C 0.0174(3) 0.4475(2) 0.3893(2) 0.0254(10) Uani 1 1 d . . . . .
C7 C -0.0462(3) 0.5565(2) 0.3411(2) 0.0300(11) Uani 1 1 d . . . . .
C17 C 0.6162(3) 0.6407(2) 0.5884(2) 0.0262(10) Uani 1 1 d D . . . .
C3 C 0.3159(4) 0.3899(2) 0.6108(2) 0.0278(10) Uani 1 1 d . . . . .
C13 C 0.0845(3) 0.3480(2) 0.4412(3) 0.0312(11) Uani 1 1 d . . . . .
H13 H 0.1326 0.3245 0.4762 0.037 Uiso 1 1 calc R U . . .
C21 C -0.0552(3) 0.4142(2) 0.3379(3) 0.0310(11) Uani 1 1 d . . . . .
C8 C -0.1205(4) 0.5218(3) 0.2883(3) 0.0354(12) Uani 1 1 d . . . . .
H8 H -0.1673 0.5470 0.2540 0.042 Uiso 1 1 calc R U . . .
C6 C -0.0381(4) 0.6275(3) 0.3445(3) 0.0362(12) Uani 1 1 d . . . . .
H6 H -0.0827 0.6549 0.3111 0.043 Uiso 1 1 calc R U . . .
C4 C 0.1016(4) 0.6143(2) 0.4446(3) 0.0311(11) Uani 1 1 d . . . . .
H4A H 0.1526 0.6348 0.4800 0.037 Uiso 1 1 calc R U . . .
C5 C 0.0350(4) 0.6558(3) 0.3964(3) 0.0379(12) Uani 1 1 d . . . . .
H5 H 0.0409 0.7033 0.4001 0.046 Uiso 1 1 calc R U . . .
C9 C -0.1244(4) 0.4539(3) 0.2868(3) 0.0381(12) Uani 1 1 d . . . . .
H9 H -0.1739 0.4321 0.2513 0.046 Uiso 1 1 calc R U . . .
C2 C 0.3916(4) 0.4457(2) 0.6338(3) 0.0360(12) Uani 1 1 d . . . . .
H2A H 0.4177 0.4399 0.6879 0.043 Uiso 1 1 calc R U . . .
H2B H 0.4519 0.4409 0.6048 0.043 Uiso 1 1 calc R U . . .
C18 C 0.6976(4) 0.6897(3) 0.6249(3) 0.0293(12) Uani 0.890(4) 1 d D . P C 1
C10 C -0.0552(4) 0.3438(3) 0.3403(3) 0.0392(12) Uani 1 1 d . . . . .
H10 H -0.1024 0.3189 0.3060 0.047 Uiso 1 1 calc R U . . .
C12 C 0.0126(4) 0.3115(3) 0.3919(3) 0.0419(13) Uani 1 1 d . . . . .
H12 H 0.0115 0.2638 0.3947 0.050 Uiso 1 1 calc R U . . .
O6 O 0.3261(4) 0.7667(2) 0.7206(3) 0.0859(15) Uani 1 1 d . . . . .
O7 O 0.3207(4) 0.6754(3) 0.3848(3) 0.0989(18) Uani 1 1 d . . . . .
O8 O 0.4594(6) 0.6897(4) 0.2764(4) 0.056(2) Uiso 0.5 1 d . . P D -1
O9 O 0.2912(10) 0.7420(9) 0.5129(9) 0.146(6) Uiso 0.5 1 d . . P E -1
O4A O 0.474(2) 0.6899(13) 0.5032(15) 0.027(7) Uiso 0.110(4) 1 d . . P C 2
O3A O 0.483(2) 0.5797(13) 0.5045(15) 0.031(7) Uiso 0.110(4) 1 d . . P C 2
C18A C 0.520(2) 0.635(2) 0.5292(17) 0.027(9) Uiso 0.110(4) 1 d D . P C 2

loop_
_atom_site_aniso_label
_atom_site_aniso_U_11
_atom_site_aniso_U_22
_atom_site_aniso_U_33
_atom_site_aniso_U_23
_atom_site_aniso_U_13
_atom_site_aniso_U_12
Cu2 0.0178(4) 0.0236(4) 0.0166(4) 0.000 0.0022(3) 0.000
Cu1 0.0190(3) 0.0308(3) 0.0191(3) -0.0013(2) -0.0005(2) 0.0015(2)
O1 0.0261(17) 0.0322(17) 0.0296(18) 0.0031(14) -0.0050(14) -0.0035(14)
N4 0.0183(18) 0.0240(19) 0.0202(18) 0.0006(15) -0.0003(15) 0.0023(15)
O5 0.042(3) 0.025(3) 0.052(3) 0.000 -0.005(3) 0.000
N6 0.0198(19) 0.035(2) 0.0211(19) -0.0012(16) 0.0011(15) 0.0028(16)
N5 0.0207(19) 0.034(2) 0.0207(19) -0.0016(16) 0.0031(15) 0.0024(16)
N1 0.0229(19) 0.028(2) 0.0193(18) -0.0020(15) 0.0002(15) 0.0044(16)
O2 0.048(2) 0.035(2) 0.051(2) 0.0133(17) -0.0114(18) 0.0042(17)
N10 0.025(2) 0.028(2) 0.0239(19) 0.0015(16) 0.0044(16) -0.0006(16)
N7 0.0211(19) 0.0247(18) 0.0223(19) -0.0003(15) 0.0003(15) 0.0029(15)
N8 0.0228(19) 0.030(2) 0.028(2) 0.0010(17) 0.0071(16) -0.0007(16)
N9 0.024(2) 0.032(2) 0.029(2) 0.0001(17) 0.0046(16) -0.0012(16)
O4 0.043(3) 0.028(2) 0.045(2) 0.0093(18) -0.0091(19) -0.0027(17)
O3 0.037(2) 0.034(2) 0.040(2) 0.0026(18) -0.0081(19) -0.0039(17)
N3 0.034(2) 0.037(2) 0.030(2) -0.0015(18) -0.0054(18) 0.0018(19)
N2 0.037(2) 0.035(2) 0.034(2) -0.0025(19) -0.0108(19) 0.0048(19)
C1 0.020(2) 0.032(3) 0.018(2) -0.0008(18) 0.0013(18) 0.0000(18)
C16 0.016(2) 0.028(2) 0.018(2) -0.0017(18) -0.0001(17) -0.0018(18)
C15 0.014(2) 0.048(3) 0.018(2) 0.000(2) 0.0054(18) 0.003(2)
C14 0.018(2) 0.040(3) 0.018(2) 0.000(2) 0.0041(18) 0.000(2)
C7 0.019(2) 0.048(3) 0.024(2) 0.004(2) 0.0060(19) 0.005(2)
C17 0.028(2) 0.028(2) 0.022(2) 0.0006(19) 0.0019(19) -0.0009(19)
C3 0.030(3) 0.029(3) 0.024(2) -0.001(2) 0.003(2) 0.004(2)
C13 0.025(2) 0.034(3) 0.034(3) -0.001(2) 0.002(2) -0.001(2)
C21 0.020(2) 0.050(3) 0.023(2) -0.005(2) 0.0017(19) -0.002(2)
C8 0.023(2) 0.060(3) 0.023(2) 0.007(2) -0.001(2) 0.008(2)
C6 0.033(3) 0.046(3) 0.030(3) 0.010(2) 0.004(2) 0.012(2)
C4 0.026(2) 0.037(3) 0.031(3) -0.002(2) 0.003(2) 0.003(2)
C5 0.042(3) 0.037(3) 0.035(3) 0.003(2) 0.008(2) 0.008(2)
C9 0.023(2) 0.063(4) 0.026(3) -0.005(2) -0.004(2) -0.004(2)
C2 0.033(3) 0.033(3) 0.039(3) -0.007(2) -0.007(2) 0.008(2)
C18 0.024(3) 0.032(3) 0.033(3) 0.002(2) 0.005(2) 0.003(2)
C10 0.028(3) 0.051(3) 0.037(3) -0.015(2) -0.004(2) -0.011(2)
C12 0.037(3) 0.039(3) 0.049(3) -0.008(3) 0.004(3) -0.006(2)
O6 0.074(3) 0.072(3) 0.109(4) -0.003(3) -0.002(3) 0.001(3)
O7 0.087(4) 0.075(3) 0.138(5) 0.001(3) 0.027(4) 0.000(3)

loop_
_atom_type_symbol
_atom_type_description
_atom_type_scat_dispersion_real
_atom_type_scat_dispersion_imag
_atom_type_scat_source
C C 0.0033 0.0016 'International Tables Vol C Tables 4.2.6.8 and 6.1.1.4'
H H 0.0000 0.0000 'International Tables Vol C Tables 4.2.6.8 and 6.1.1.4'
Cu Cu 0.3201 1.2651 'International Tables Vol C Tables 4.2.6.8 and 6.1.1.4'
N N 0.0061 0.0033 'International Tables Vol C Tables 4.2.6.8 and 6.1.1.4'
O O 0.0106 0.0060 'International Tables Vol C Tables 4.2.6.8 and 6.1.1.4'

loop_
_geom_angle_atom_site_label_1
_geom_angle_atom_site_label_2
_geom_angle_atom_site_label_3
_geom_angle
_geom_angle_site_symmetry_1
_geom_angle_site_symmetry_3
_geom_angle_publ_flag
N4 Cu2 N4 173.9(2) 2_656 . ?
N4 Cu2 O5 93.07(10) . . ?
N4 Cu2 O5 93.07(10) 2_656 . ?
N4 Cu2 N7 88.26(13) 2_656 2_656 ?
N4 Cu2 N7 90.09(14) . 2_656 ?
N4 Cu2 N7 90.09(14) 2_656 . ?
N4 Cu2 N7 88.26(13) . . ?
N7 Cu2 O5 105.56(10) 2_656 . ?
N7 Cu2 O5 105.56(10) . . ?
N7 Cu2 N7 148.9(2) . 2_656 ?
O1 Cu1 N6 87.74(14) . . ?
O1 Cu1 N5 162.78(13) . . ?
O1 Cu1 N1 88.88(14) . . ?
O1 Cu1 N10 99.18(13) . 5_666 ?
N6 Cu1 N5 81.43(15) . . ?
N6 Cu1 N10 95.10(13) . 5_666 ?
N5 Cu1 N10 95.09(13) . 5_666 ?
N1 Cu1 N6 168.78(14) . . ?
N1 Cu1 N5 99.19(15) . . ?
N1 Cu1 N10 96.00(14) . 5_666 ?
C3 O1 Cu1 133.4(3) . . ?
N3 N4 Cu2 122.8(3) . . ?
C1 N4 Cu2 130.7(3) . . ?
C1 N4 N3 106.5(3) . . ?
Cu2 O5 H5A 125.0 . . ?
Cu2 O5 H5B 124.8 . . ?
H5A O5 H5B 104.4 . . ?
C14 N6 Cu1 112.9(3) . . ?
C13 N6 Cu1 127.8(3) . . ?
C13 N6 C14 119.0(4) . . ?
C15 N5 Cu1 111.1(3) . . ?
C4 N5 Cu1 130.4(3) . . ?
C4 N5 C15 118.1(4) . . ?
N2 N1 Cu1 128.2(3) . . ?
C1 N1 Cu1 126.3(3) . . ?
C1 N1 N2 105.5(3) . . ?
N9 N10 Cu1 115.5(3) . 5_666 ?
C16 N10 Cu1 137.9(3) . 5_666 ?
C16 N10 N9 105.6(3) . . ?
N8 N7 Cu2 115.8(3) . . ?
C16 N7 Cu2 137.2(3) . . ?
C16 N7 N8 106.5(3) . . ?
N9 N8 N7 108.2(3) . . ?
N8 N9 N10 109.4(3) . . ?
C18 O4 H4 109.5 . . ?
N2 N3 N4 108.2(4) . . ?
N3 N2 N1 109.5(4) . . ?
N4 C1 N1 110.3(4) . . ?
N4 C1 C2 123.6(4) . . ?
N1 C1 C2 126.0(4) . . ?
N10 C16 C17 125.3(4) . . ?
N7 C16 N10 110.3(4) . . ?
N7 C16 C17 124.4(4) . . ?
N5 C15 C14 117.4(4) . . ?
N5 C15 C7 122.6(4) . . ?
C7 C15 C14 120.1(4) . . ?
N6 C14 C15 116.5(4) . . ?
N6 C14 C21 122.8(4) . . ?
C21 C14 C15 120.7(4) . . ?
C15 C7 C8 118.9(4) . . ?
C15 C7 C6 118.1(4) . . ?
C6 C7 C8 123.1(4) . . ?
C16 C17 C18 110.7(4) . . ?
C16 C17 C18A 106.0(15) . . ?
O1 C3 C2 121.0(4) . . ?
O2 C3 O1 122.1(4) . . ?
O2 C3 C2 116.8(4) . . ?
N6 C13 H13 119.5 . . ?
N6 C13 C12 121.1(5) . . ?
C12 C13 H13 119.5 . . ?
C14 C21 C9 118.3(5) . . ?
C14 C21 C10 117.1(4) . . ?
C10 C21 C9 124.6(4) . . ?
C7 C8 H8 119.6 . . ?
C9 C8 C7 120.8(4) . . ?
C9 C8 H8 119.6 . . ?
C7 C6 H6 120.6 . . ?
C5 C6 C7 118.8(5) . . ?
C5 C6 H6 120.6 . . ?
N5 C4 H4A 118.7 . . ?
N5 C4 C5 122.6(5) . . ?
C5 C4 H4A 118.7 . . ?
C6 C5 C4 119.8(5) . . ?
C6 C5 H5 120.1 . . ?
C4 C5 H5 120.1 . . ?
C21 C9 H9 119.4 . . ?
C8 C9 C21 121.2(5) . . ?
C8 C9 H9 119.4 . . ?
C1 C2 C3 116.1(4) . . ?
C1 C2 H2A 108.3 . . ?
C1 C2 H2B 108.3 . . ?
C3 C2 H2A 108.3 . . ?
C3 C2 H2B 108.3 . . ?
H2A C2 H2B 107.4 . . ?
O4 C18 C17 111.2(4) . . ?
O3 C18 O4 124.7(5) . . ?
O3 C18 C17 124.1(5) . . ?
C21 C10 H10 120.3 . . ?
C12 C10 C21 119.5(5) . . ?
C12 C10 H10 120.3 . . ?
C13 C12 H12 119.7 . . ?
C10 C12 C13 120.5(5) . . ?
C10 C12 H12 119.7 . . ?
O4A C18A C17 119(3) . . ?
O3A C18A C17 123(3) . . ?
O3A C18A O4A 118(2) . . ?

loop_
_geom_bond_atom_site_label_1
_geom_bond_atom_site_label_2
_geom_bond_distance
_geom_bond_site_symmetry_2
_geom_bond_publ_flag
Cu2 N4 1.994(3) 2_656 ?
Cu2 N4 1.994(3) . ?
Cu2 O5 2.170(4) . ?
Cu2 N7 2.015(3) . ?
Cu2 N7 2.015(3) 2_656 ?
Cu1 O1 1.964(3) . ?
Cu1 N6 2.021(4) . ?
Cu1 N5 2.050(4) . ?
Cu1 N1 1.973(4) . ?
Cu1 N10 2.231(3) 5_666 ?
O1 C3 1.267(5) . ?
N4 N3 1.352(5) . ?
N4 C1 1.321(5) . ?
O5 H5A 0.8708 . ?
O5 H5B 0.8711 . ?
N6 C14 1.357(5) . ?
N6 C13 1.323(6) . ?
N5 C15 1.369(6) . ?
N5 C4 1.326(6) . ?
N1 N2 1.355(5) . ?
N1 C1 1.324(5) . ?
O2 C3 1.248(5) . ?
N10 Cu1 2.231(3) 5_666 ?
N10 N9 1.357(5) . ?
N10 C16 1.332(5) . ?
N7 N8 1.354(5) . ?
N7 C16 1.330(5) . ?
N8 N9 1.311(5) . ?
O4 H4 0.8400 . ?
O4 C18 1.312(6) . ?
O3 C18 1.209(6) . ?
N3 N2 1.298(5) . ?
C1 C2 1.495(6) . ?
C16 C17 1.492(6) . ?
C15 C14 1.421(6) . ?
C15 C7 1.396(6) . ?
C14 C21 1.400(6) . ?
C7 C8 1.439(7) . ?
C7 C6 1.417(7) . ?
C17 C18 1.523(7) . ?
C17 C18A 1.536(19) . ?
C3 C2 1.507(6) . ?
C13 H13 0.9500 . ?
C13 C12 1.403(7) . ?
C21 C9 1.437(7) . ?
C21 C10 1.400(7) . ?
C8 H8 0.9500 . ?
C8 C9 1.352(7) . ?
C6 H6 0.9500 . ?
C6 C5 1.363(7) . ?
C4 H4A 0.9500 . ?
C4 C5 1.409(6) . ?
C5 H5 0.9500 . ?
C9 H9 0.9500 . ?
C2 H2A 0.9900 . ?
C2 H2B 0.9900 . ?
C10 H10 0.9500 . ?
C10 C12 1.355(7) . ?
C12 H12 0.9500 . ?
O4A C18A 1.30(4) . ?
O3A C18A 1.26(4) . ?

loop_
_geom_torsion_atom_site_label_1
_geom_torsion_atom_site_label_2
_geom_torsion_atom_site_label_3
_geom_torsion_atom_site_label_4
_geom_torsion
_geom_torsion_site_symmetry_1
_geom_torsion_site_symmetry_2
_geom_torsion_site_symmetry_3
_geom_torsion_site_symmetry_4
_geom_torsion_publ_flag
Cu2 N4 N3 N2 179.8(3) . . . . ?
Cu2 N4 C1 N1 179.7(3) . . . . ?
Cu2 N4 C1 C2 -1.8(6) . . . . ?
Cu2 N7 N8 N9 173.7(3) . . . . ?
Cu2 N7 C16 N10 -172.0(3) . . . . ?
Cu2 N7 C16 C17 8.6(7) . . . . ?
Cu1 O1 C3 O2 -180.0(3) . . . . ?
Cu1 O1 C3 C2 -3.4(6) . . . . ?
Cu1 N6 C14 C15 -6.1(4) . . . . ?
Cu1 N6 C14 C21 173.7(3) . . . . ?
Cu1 N6 C13 C12 -173.8(3) . . . . ?
Cu1 N5 C15 C14 5.4(4) . . . . ?
Cu1 N5 C15 C7 -174.4(3) . . . . ?
Cu1 N5 C4 C5 173.4(3) . . . . ?
Cu1 N1 N2 N3 178.0(3) . . . . ?
Cu1 N1 C1 N4 -177.6(3) . . . . ?
Cu1 N1 C1 C2 3.9(6) . . . . ?
Cu1 N10 N9 N8 169.9(3) 5_666 . . . ?
Cu1 N10 C16 N7 -166.5(3) 5_666 . . . ?
Cu1 N10 C16 C17 12.8(7) 5_666 . . . ?
O1 C3 C2 C1 28.1(6) . . . . ?
N4 N3 N2 N1 0.1(5) . . . . ?
N4 C1 C2 C3 152.9(4) . . . . ?
N6 C14 C21 C9 -179.7(4) . . . . ?
N6 C14 C21 C10 0.5(6) . . . . ?
N6 C13 C12 C10 1.5(7) . . . . ?
N5 C15 C14 N6 0.4(5) . . . . ?
N5 C15 C14 C21 -179.4(4) . . . . ?
N5 C15 C7 C8 179.3(4) . . . . ?
N5 C15 C7 C6 0.1(6) . . . . ?
N5 C4 C5 C6 -0.7(7) . . . . ?
N1 C1 C2 C3 -28.8(7) . . . . ?
O2 C3 C2 C1 -155.2(4) . . . . ?
N10 C16 C17 C18 -90.3(5) . . . . ?
N10 C16 C17 C18A 87.5(15) . . . . ?
N7 N8 N9 N10 0.4(5) . . . . ?
N7 C16 C17 C18 89.0(5) . . . . ?
N7 C16 C17 C18A -93.2(15) . . . . ?
N8 N7 C16 N10 -0.3(5) . . . . ?
N8 N7 C16 C17 -179.7(4) . . . . ?
N9 N10 C16 N7 0.5(5) . . . . ?
N9 N10 C16 C17 179.9(4) . . . . ?
N3 N4 C1 N1 -1.1(5) . . . . ?
N3 N4 C1 C2 177.4(4) . . . . ?
N2 N1 C1 N4 1.2(5) . . . . ?
N2 N1 C1 C2 -177.3(4) . . . . ?
C1 N4 N3 N2 0.6(5) . . . . ?
C1 N1 N2 N3 -0.8(5) . . . . ?
C16 N10 N9 N8 -0.5(5) . . . . ?
C16 N7 N8 N9 0.0(4) . . . . ?
C16 C17 C18 O4 166.4(4) . . . . ?
C16 C17 C18 O3 -13.2(6) . . . . ?
C16 C17 C18A O4A 169(3) . . . . ?
C16 C17 C18A O3A -10(4) . . . . ?
C15 N5 C4 C5 0.2(6) . . . . ?
C15 C14 C21 C9 0.1(6) . . . . ?
C15 C14 C21 C10 -179.7(4) . . . . ?
C15 C7 C8 C9 0.2(6) . . . . ?
C15 C7 C6 C5 -0.7(6) . . . . ?
C14 N6 C13 C12 -0.1(6) . . . . ?
C14 C15 C7 C8 -0.5(6) . . . . ?
C14 C15 C7 C6 -179.6(4) . . . . ?
C14 C21 C9 C8 -0.4(6) . . . . ?
C14 C21 C10 C12 0.9(7) . . . . ?
C7 C15 C14 N6 -179.8(4) . . . . ?
C7 C15 C14 C21 0.3(6) . . . . ?
C7 C8 C9 C21 0.3(7) . . . . ?
C7 C6 C5 C4 1.0(7) . . . . ?
C13 N6 C14 C15 179.3(4) . . . . ?
C13 N6 C14 C21 -0.9(6) . . . . ?
C21 C10 C12 C13 -1.9(7) . . . . ?
C8 C7 C6 C5 -179.8(4) . . . . ?
C6 C7 C8 C9 179.3(4) . . . . ?
C4 N5 C15 C14 179.9(4) . . . . ?
C4 N5 C15 C7 0.1(6) . . . . ?
C9 C21 C10 C12 -178.8(4) . . . . ?
C10 C21 C9 C8 179.4(5) . . . . ?
